data_1011035
loop_
_publ_author_name
'Wyart, M J'

_publ_section_title
;
Etude cristallographique d'une leucite artificielle. Structure atomique
et symetrie du mineral
;
_journal_coden_ASTM BSFMAU
_journal_name_full
;
Bulletin de la Societe Francaise de Mineralogie (-71,1948)
;
_journal_page_first 5
_journal_page_last 17
_journal_volume 63
_journal_year 1940
_chemical_formula_structural 'K Al (Si2 O6)'
_chemical_formula_sum 'Al K O6 Si2'
_chemical_name_mineral 'Leucite low'
_chemical_name_systematic 'Potassium aluminium catena-disilicate'
_space_group_IT_number 88
_symmetry_cell_setting tetragonal
_symmetry_space_group_name_Hall 'I 4bw -1bw'
_symmetry_space_group_name_H-M 'I 41/a :1'
_cell_angle_alpha 90
_cell_angle_beta 90
_cell_angle_gamma 90
_cell_formula_units_Z 16
_cell_length_a 12.98(3)
_cell_length_b 12.98(3)
_cell_length_c 13.68(3)
_cell_volume 2304.8
_exptl_crystal_density_meas 2.5(3)
_cod_original_sg_symbol_H-M 'I 41/a S'
_cod_database_code 1011035

loop_
_symmetry_equiv_pos_as_xyz
x,y,z
-x,-y,z
x,1/2+y,1/4-z
-x,1/2-y,1/4-z
-y,x,-z
y,-x,-z
-y,1/2+x,1/4+z
y,1/2-x,1/4+z
1/2+x,1/2+y,1/2+z
1/2-x,1/2-y,1/2+z
1/2+x,y,3/4-z
1/2-x,-y,3/4-z
1/2-y,1/2+x,1/2-z
1/2+y,1/2-x,1/2-z
1/2-y,x,3/4+z
1/2+y,-x,3/4+z

loop_
_atom_site_label
_atom_site_type_symbol
_atom_site_symmetry_multiplicity
_atom_site_Wyckoff_symbol
_atom_site_fract_x
_atom_site_fract_y
_atom_site_fract_z
_atom_site_occupancy
_atom_site_attached_hydrogens
_atom_site_calc_flag
K1 K1+ 16 f 0.107 0.14 0.235 1. 0 d
Al1 Al3+ 16 f 0.339 0.336 0.25 1. 0 d
Si1 Si4+ 16 f 0.125 0.411 0.214 1. 0 d
Si2 Si4+ 16 f 0.125 0.59 0.714 1. 0 d
O1 O2- 16 f -1. -1. -1. 6. 0 dum

loop_
_atom_type_symbol
_atom_type_oxidation_number
K1+ 1.000
Al3+ 3.000
Si4+ 4.000
O2- -2.000
